data_4313811
loop_
_publ_author_name
'Ashrafomolouk Asadi'
'Colin Eaborn'
'Peter B. Hitchcock'
'Margaret M. Meehan'
'J. David Smith'

_publ_section_title
;
 The Structure of Tri(cyclohexyl)tin Chloride between 108 and 298 K: A
 Compound in Which Molecular Dimensions Vary with Temperature
;
_journal_name_full 'Inorganic Chemistry'
_journal_page_first 4141
_journal_page_last 4146
_journal_paper_doi 10.1021/ic026272f
_journal_volume 42
_journal_year 2003
_chemical_compound_source 'synthesis as described'
_chemical_formula_moiety 'C18 H33 Cl1 Sn1'
_chemical_formula_sum 'C18 H33 Cl Sn'
_chemical_formula_weight 403.58
_chemical_name_common '[cy3SnCl] at 148K '
_chemical_name_systematic
;
 ?
;
_space_group_IT_number 14
_symmetry_cell_setting monoclinic
_symmetry_Int_Tables_number 14
_symmetry_space_group_name_Hall '-P 2ybc'
_symmetry_space_group_name_H-M 'P 1 21/c 1'
_atom_sites_solution_hydrogens geom
_atom_sites_solution_primary direct
_atom_sites_solution_secondary difmap
_audit_conform_dict_location ftp://ftp.iucr.org/pub/cif_core.dic
_audit_conform_dict_name cif_core.dic
_audit_conform_dict_version 2.2
_audit_creation_date 2002-09-06T16:07:58-00:00
_audit_creation_method 'WinGX routine CIF_UPDATE'
_cell_angle_alpha 90
_cell_angle_beta 111.475(1)
_cell_angle_gamma 90
_cell_formula_units_Z 4
_cell_length_a 10.7814(3)
_cell_length_b 16.9696(5)
_cell_length_c 10.9668(3)
_cell_measurement_reflns_used 42745
_cell_measurement_temperature 148(2)
_cell_measurement_theta_max 27.878
_cell_measurement_theta_min 3.705
_cell_measurement_wavelength 0.71073
_cell_volume 1867.15(9)
_computing_cell_refinement 'HKL Scalepack (Otwinowski & Minor 1997)'
_computing_data_collection 'Collect (Nonius BV, 1997-2000)'
_computing_data_reduction 'HKL Denzo and Scalepack (Otwinowski & Minor 1997)'
_computing_molecular_graphics 'Ortep-3 for Windows (Farrugia, 1997)'
_computing_publication_material 'WinGX publication routines (Farrugia, 1999)'
_computing_structure_refinement 'SHELXL-97 (Sheldrick, 1997)'
_computing_structure_solution 'SHELXS-97 (Sheldrick, 1997)'
_diffrn_ambient_temperature 148(2)
_diffrn_measured_fraction_theta_full 0.994
_diffrn_measured_fraction_theta_max 0.994
_diffrn_measurement_device '95mm CCD camera on \k-goniostat'
_diffrn_measurement_device_type KappaCCD
_diffrn_measurement_method CCD
_diffrn_radiation_monochromator graphite
_diffrn_radiation_probe x-ray
_diffrn_radiation_type MoK\a
_diffrn_radiation_wavelength 0.71073
_diffrn_reflns_av_R_equivalents 0.0516
_diffrn_reflns_av_unetI/netI 0.0535
_diffrn_reflns_limit_h_max 14
_diffrn_reflns_limit_h_min -12
_diffrn_reflns_limit_k_max 22
_diffrn_reflns_limit_k_min -20
_diffrn_reflns_limit_l_max 11
_diffrn_reflns_limit_l_min -14
_diffrn_reflns_number 16322
_diffrn_reflns_theta_full 27.88
_diffrn_reflns_theta_max 27.88
_diffrn_reflns_theta_min 3.76
_exptl_absorpt_coefficient_mu 1.503
_exptl_absorpt_correction_T_max 0.8841
_exptl_absorpt_correction_T_min 0.8163
_exptl_absorpt_correction_type multi-scan
_exptl_absorpt_process_details
;
        [c.f. r.h. blessing, acta cryst. (1995), a51, 33-38]
;
_exptl_crystal_colour colourless
_exptl_crystal_density_diffrn 1.436
_exptl_crystal_density_method 'not measured'
_exptl_crystal_description needle
_exptl_crystal_F_000 832
_exptl_crystal_size_max 0.1
_exptl_crystal_size_mid 0.1
_exptl_crystal_size_min 0.1
_refine_diff_density_max 0.433
_refine_diff_density_min -0.704
_refine_diff_density_rms 0.096
_refine_ls_extinction_method none
_refine_ls_goodness_of_fit_ref 1.01
_refine_ls_hydrogen_treatment riding
_refine_ls_matrix_type full
_refine_ls_number_parameters 181
_refine_ls_number_reflns 4444
_refine_ls_number_restraints 0
_refine_ls_restrained_S_all 1.01
_refine_ls_R_factor_all 0.0643
_refine_ls_R_factor_gt 0.0313
_refine_ls_shift/su_max 0.001
_refine_ls_shift/su_mean 0
_refine_ls_structure_factor_coef Fsqd
_refine_ls_weighting_details 'calc w=1/[\s^2^(Fo^2^)+(0.0223P)^2^+0.3418P] where P=(Fo^2^+2Fc^2^)/3'
_refine_ls_weighting_scheme calc
_refine_ls_wR_factor_gt 0.0602
_refine_ls_wR_factor_ref 0.0678
_reflns_number_gt 2910
_reflns_number_total 4444
_reflns_threshold_expression >2sigma(I)
_cod_data_source_file ic026272fsi20021216_045625_2.cif
_cod_data_source_block cy3sncl148
_cod_database_code 4313811

loop_
_symmetry_equiv_pos_as_xyz
'x, y, z'
'-x, y+1/2, -z+1/2'
'-x, -y, -z'
'x, -y-1/2, z-1/2'

loop_
_atom_site_label
_atom_site_type_symbol
_atom_site_fract_x
_atom_site_fract_y
_atom_site_fract_z
_atom_site_U_iso_or_equiv
_atom_site_adp_type
_atom_site_occupancy
_atom_site_symmetry_multiplicity
_atom_site_calc_flag
_atom_site_refinement_flags
_atom_site_disorder_assembly
_atom_site_disorder_group
Sn Sn 0.022148(16) 0.247062(10) 0.842676(16) 0.01786(7) Uani 1 1 d . . .
Cl Cl 0.02488(8) 0.23738(4) 1.06754(7) 0.03205(19) Uani 1 1 d . . .
C1 C 0.1210(3) 0.36005(14) 0.8557(3) 0.0211(6) Uani 1 1 d . . .
H1 H 0.0662 0.3902 0.7757 0.025 Uiso 1 1 calc R . .
C2 C 0.2610(3) 0.35591(15) 0.8526(3) 0.0264(7) Uani 1 1 d . . .
H2A H 0.2588 0.3263 0.7741 0.032 Uiso 1 1 calc R . .
H2B H 0.3204 0.3274 0.931 0.032 Uiso 1 1 calc R . .
C3 C 0.3163(3) 0.43891(16) 0.8497(3) 0.0345(8) Uani 1 1 d . . .
H3A H 0.4083 0.4349 0.8508 0.041 Uiso 1 1 calc R . .
H3B H 0.261 0.4657 0.7676 0.041 Uiso 1 1 calc R . .
C4 C 0.3168(3) 0.48735(16) 0.9662(3) 0.0324(8) Uani 1 1 d . . .
H4A H 0.3486 0.5413 0.9595 0.039 Uiso 1 1 calc R . .
H4B H 0.379 0.4634 1.0481 0.039 Uiso 1 1 calc R . .
C5 C 0.1778(3) 0.49139(16) 0.9716(3) 0.0338(8) Uani 1 1 d . . .
H5A H 0.1182 0.5209 0.8946 0.041 Uiso 1 1 calc R . .
H5B H 0.1818 0.5201 1.0514 0.041 Uiso 1 1 calc R . .
C6 C 0.1206(3) 0.40891(15) 0.9725(3) 0.0297(7) Uani 1 1 d . . .
H6A H 0.1743 0.3817 1.0548 0.036 Uiso 1 1 calc R . .
H6B H 0.0282 0.4135 0.97 0.036 Uiso 1 1 calc R . .
C7 C -0.1934(3) 0.24865(15) 0.7462(3) 0.0227(6) Uani 1 1 d . . .
H7 H -0.214 0.2538 0.6499 0.027 Uiso 1 1 calc R . .
C8 C -0.2555(3) 0.31885(17) 0.7884(3) 0.0357(8) Uani 1 1 d . . .
H8A H -0.2179 0.3681 0.7681 0.043 Uiso 1 1 calc R . .
H8B H -0.233 0.3167 0.8844 0.043 Uiso 1 1 calc R . .
C9 C -0.4072(3) 0.31979(18) 0.7191(4) 0.0458(9) Uani 1 1 d . . .
H9A H -0.4448 0.3646 0.752 0.055 Uiso 1 1 calc R . .
H9B H -0.4299 0.3274 0.6238 0.055 Uiso 1 1 calc R . .
C10 C -0.4688(3) 0.24372(18) 0.7420(4) 0.0456(9) Uani 1 1 d . . .
H10A H -0.4543 0.2388 0.8362 0.055 Uiso 1 1 calc R . .
H10B H -0.566 0.2447 0.6919 0.055 Uiso 1 1 calc R . .
C11 C -0.4078(3) 0.17351(18) 0.6996(4) 0.0487(10) Uani 1 1 d . . .
H11A H -0.4311 0.1755 0.6036 0.058 Uiso 1 1 calc R . .
H11B H -0.4456 0.1244 0.7204 0.058 Uiso 1 1 calc R . .
C12 C -0.2558(3) 0.17206(17) 0.7680(3) 0.0393(9) Uani 1 1 d . . .
H12A H -0.2325 0.1637 0.8631 0.047 Uiso 1 1 calc R . .
H12B H -0.2191 0.1275 0.7337 0.047 Uiso 1 1 calc R . .
C13 C 0.1204(3) 0.13601(14) 0.8381(3) 0.0206(6) Uani 1 1 d . . .
H13 H 0.0856 0.118 0.7448 0.025 Uiso 1 1 calc R . .
C14 C 0.2704(3) 0.14604(16) 0.8773(3) 0.0363(8) Uani 1 1 d . . .
H14A H 0.3086 0.1664 0.9681 0.044 Uiso 1 1 calc R . .
H14B H 0.2883 0.1852 0.8189 0.044 Uiso 1 1 calc R . .
C15 C 0.3383(3) 0.06793(17) 0.8688(4) 0.0420(9) Uani 1 1 d . . .
H15A H 0.3082 0.0507 0.7763 0.05 Uiso 1 1 calc R . .
H15B H 0.4361 0.0757 0.9007 0.05 Uiso 1 1 calc R . .
C16 C 0.3056(3) 0.00438(18) 0.9504(3) 0.0398(9) Uani 1 1 d . . .
H16A H 0.3474 -0.046 0.9407 0.048 Uiso 1 1 calc R . .
H16B H 0.3422 0.0195 1.0441 0.048 Uiso 1 1 calc R . .
C17 C 0.1556(3) -0.00635(16) 0.9063(3) 0.0424(9) Uani 1 1 d . . .
H17A H 0.1357 -0.0471 0.9611 0.051 Uiso 1 1 calc R . .
H17B H 0.1201 -0.0248 0.8143 0.051 Uiso 1 1 calc R . .
C18 C 0.0870(3) 0.07134(16) 0.9172(3) 0.0363(8) Uani 1 1 d . . .
H18A H -0.0107 0.0634 0.8846 0.044 Uiso 1 1 calc R . .
H18B H 0.1167 0.0875 1.0103 0.044 Uiso 1 1 calc R . .

loop_
_atom_site_aniso_label
_atom_site_aniso_U_11
_atom_site_aniso_U_22
_atom_site_aniso_U_33
_atom_site_aniso_U_23
_atom_site_aniso_U_13
_atom_site_aniso_U_12
Sn 0.01405(10) 0.02345(11) 0.01638(10) -0.00064(9) 0.00591(7) 0.00068(9)
Cl 0.0410(5) 0.0397(5) 0.0189(3) -0.0006(3) 0.0149(3) -0.0010(3)
C1 0.0179(17) 0.0227(14) 0.0230(16) 0.0002(11) 0.0080(13) 0.0012(12)
C2 0.0241(18) 0.0262(16) 0.0308(17) -0.0069(12) 0.0122(14) -0.0024(13)
C3 0.0260(19) 0.0337(17) 0.047(2) -0.0034(15) 0.0179(16) -0.0059(14)
C4 0.028(2) 0.0242(16) 0.042(2) -0.0025(14) 0.0086(16) -0.0042(14)
C5 0.034(2) 0.0286(17) 0.0382(19) -0.0111(14) 0.0125(16) -0.0016(14)
C6 0.0269(18) 0.0296(16) 0.0348(18) -0.0073(13) 0.0139(15) 0.0002(14)
C7 0.0132(13) 0.0349(16) 0.0191(13) -0.0022(13) 0.0046(11) 0.0006(13)
C8 0.0238(19) 0.0301(17) 0.051(2) -0.0037(15) 0.0115(17) 0.0023(14)
C9 0.021(2) 0.042(2) 0.073(3) -0.0039(18) 0.0152(18) 0.0075(16)
C10 0.0178(16) 0.064(2) 0.058(2) 0.0065(19) 0.0181(16) -0.0010(17)
C11 0.023(2) 0.040(2) 0.075(3) -0.0064(18) 0.0079(19) -0.0074(16)
C12 0.0199(19) 0.0298(17) 0.064(2) -0.0084(16) 0.0098(17) -0.0009(14)
C13 0.0180(17) 0.0226(14) 0.0208(15) 0.0006(11) 0.0067(13) 0.0040(12)
C14 0.0186(19) 0.0295(17) 0.060(2) -0.0020(15) 0.0140(17) 0.0041(14)
C15 0.0208(19) 0.0385(19) 0.063(2) -0.0020(17) 0.0110(17) 0.0079(15)
C16 0.036(2) 0.0418(19) 0.0308(19) -0.0011(15) -0.0010(16) 0.0186(16)
C17 0.048(2) 0.0249(17) 0.059(2) 0.0136(15) 0.025(2) 0.0086(16)
C18 0.035(2) 0.0291(17) 0.050(2) 0.0102(15) 0.0218(18) 0.0085(14)

loop_
_atom_type_symbol
_atom_type_description
_atom_type_scat_dispersion_real
_atom_type_scat_dispersion_imag
_atom_type_scat_source
C C 0.0033 0.0016 'International Tables Vol C Tables 4.2.6.8 and 6.1.1.4'
H H 0 0 'International Tables Vol C Tables 4.2.6.8 and 6.1.1.4'
Cl Cl 0.1484 0.1585 'International Tables Vol C Tables 4.2.6.8 and 6.1.1.4'
Sn Sn -0.6537 1.4246 'International Tables Vol C Tables 4.2.6.8 and 6.1.1.4'

loop_
_geom_angle_atom_site_label_1
_geom_angle_atom_site_label_2
_geom_angle_atom_site_label_3
_geom_angle
_geom_angle_site_symmetry_1
_geom_angle_site_symmetry_3
_geom_angle_publ_flag
C13 Sn C7 116.32(10) . . ?
C13 Sn C1 122.40(10) . . ?
C7 Sn C1 115.62(10) . . ?
C13 Sn Cl 97.94(7) . . ?
C7 Sn Cl 96.15(7) . . ?
C1 Sn Cl 99.65(7) . . ?
C13 Sn Cl 82.55(7) . 4_565 ?
C7 Sn Cl 85.00(7) . 4_565 ?
C1 Sn Cl 78.79(7) . 4_565 ?
Cl Sn Cl 178.37(2) . 4_565 ?
Sn Cl Sn 171.11(3) . 4_566 ?
C2 C1 C6 110.5(2) . . ?
C2 C1 Sn 115.08(17) . . ?
C6 C1 Sn 112.47(18) . . ?
C1 C2 C3 110.7(2) . . ?
C4 C3 C2 111.2(2) . . ?
C3 C4 C5 110.9(2) . . ?
C4 C5 C6 111.3(2) . . ?
C1 C6 C5 111.4(2) . . ?
C8 C7 C12 110.6(2) . . ?
C8 C7 Sn 111.95(18) . . ?
C12 C7 Sn 111.63(18) . . ?
C7 C8 C9 111.5(2) . . ?
C10 C9 C8 111.2(3) . . ?
C11 C10 C9 110.8(3) . . ?
C10 C11 C12 111.7(3) . . ?
C7 C12 C11 111.4(2) . . ?
C18 C13 C14 111.6(2) . . ?
C18 C13 Sn 113.16(19) . . ?
C14 C13 Sn 111.91(17) . . ?
C13 C14 C15 111.6(2) . . ?
C16 C15 C14 111.0(3) . . ?
C17 C16 C15 110.3(2) . . ?
C16 C17 C18 111.0(3) . . ?
C13 C18 C17 110.6(3) . . ?

loop_
_geom_bond_atom_site_label_1
_geom_bond_atom_site_label_2
_geom_bond_distance
_geom_bond_site_symmetry_2
_geom_bond_publ_flag
Sn C13 2.171(2) . ?
Sn C7 2.172(3) . ?
Sn C1 2.173(2) . ?
Sn Cl 2.4609(7) . ?
Sn Cl 3.0398(7) 4_565 ?
Cl Sn 3.0398(7) 4_566 ?
C1 C2 1.524(4) . ?
C1 C6 1.528(4) . ?
C2 C3 1.534(4) . ?
C3 C4 1.518(4) . ?
C4 C5 1.523(4) . ?
C5 C6 1.531(4) . ?
C7 C8 1.520(4) . ?
C7 C12 1.522(4) . ?
C8 C9 1.531(4) . ?
C9 C10 1.514(4) . ?
C10 C11 1.513(4) . ?
C11 C12 1.533(4) . ?
C13 C18 1.522(4) . ?
C13 C14 1.523(4) . ?
C14 C15 1.534(4) . ?
C15 C16 1.523(4) . ?
C16 C17 1.519(4) . ?
C17 C18 1.538(4) . ?
